data_7135795
loop_
_publ_author_name
'Li, Jingli'
'Chen, Maizhuo'
'Li, Ping'
'Yang, Tianyu'
'Wang, Junjiao'
'Huang, Danfeng'
'Zhang, Bo-Sheng'
'Wang, Ke-Hu'
'Hu, Yulai'

_publ_section_title
;
 [3+3] Annulation of vinyl sulfoxonium ylides and difluoroacetohydrazonoyl
 bromides for synthesis of 3-difluoromethyl 1,6-dihydropyridazine
 derivatives.
;
_journal_issue 42
_journal_name_full 'Chemical communications (Cambridge, England)'
_journal_page_first 10700
_journal_page_last 10703
_journal_paper_doi 10.1039/d6cc00502k
_journal_volume 62
_journal_year 2026
_chemical_formula_moiety 'C19 H16 F2 N2 O2'
_chemical_formula_sum 'C19 H16 F2 N2 O2'
_chemical_formula_weight 342.34
_space_group_crystal_system triclinic
_space_group_IT_number 2
_space_group_name_Hall '-P 1'
_space_group_name_H-M_alt 'P -1'
_atom_sites_solution_hydrogens mixed
_atom_sites_solution_primary dual
_audit_creation_date 2024-05-27
_audit_creation_method
;
Olex2 1.5
(compiled 2023.03.06 svn.rbb2c1857 for OlexSys, GUI svn.r6748)
;
_audit_update_record
;
2025-10-14 deposited with the CCDC.	2026-04-30 downloaded from the CCDC.
;
_cell_angle_alpha 91.586(3)
_cell_angle_beta 100.371(3)
_cell_angle_gamma 96.622(3)
_cell_formula_units_Z 2
_cell_length_a 9.0908(3)
_cell_length_b 9.5390(4)
_cell_length_c 9.9620(3)
_cell_measurement_reflns_used 4907
_cell_measurement_temperature 301.54(10)
_cell_measurement_theta_max 76.2070
_cell_measurement_theta_min 6.0640
_cell_volume 843.06(5)
_computing_cell_refinement 'CrysAlisPro 1.171.42.93a (Rigaku OD, 2023)'
_computing_data_collection 'CrysAlisPro 1.171.42.93a (Rigaku OD, 2023)'
_computing_data_reduction 'CrysAlisPro 1.171.42.93a (Rigaku OD, 2023)'
_computing_molecular_graphics 'Olex2 1.5 (Dolomanov et al., 2009)'
_computing_publication_material 'Olex2 1.5 (Dolomanov et al., 2009)'
_computing_structure_refinement 'SHELXL 2018/3 (Sheldrick, 2015)'
_computing_structure_solution 'SHELXT 2018/2 (Sheldrick, 2018)'
_diffrn_ambient_environment air
_diffrn_ambient_temperature 301.54(10)
_diffrn_detector 'Hybrid Pixel Array Detector'
_diffrn_detector_area_resol_mean 10.0000
_diffrn_detector_type HyPix
_diffrn_measured_fraction_theta_full 0.985
_diffrn_measured_fraction_theta_max 0.921
_diffrn_measurement_details
;
List of Runs (angles in degrees, time in seconds):

  # Type    Start    End  Width  t~exp~   \w     \q     \k     \f   Frames
#--------------------------------------------------------------------------
  1  \w    -54.00 -26.00   0.50    0.05    -- -100.00  45.00 120.00   56
  2  \w    -53.00 -27.00   0.50    0.05    -- -100.00  45.00  30.00   52
  3  \w    -53.00 -27.00   0.50    0.05    -- -100.00  45.00   0.00   52
  4  \w    -54.00 -25.00   0.50    0.05    -- -100.00  45.00 -60.00   58
  5  \w    -54.00 -28.00   0.50    0.05    -- -100.00  45.00-150.00   52
  6  \w    -98.00 -32.00   0.50    0.05    -- -100.00   0.00-120.00  132
  7  \w   -176.00-126.00   0.50    0.05    -- -100.00   0.00-120.00  100
  8  \w    -54.00 -29.00   0.50    0.05    -- -100.00  45.00  90.00   50
  9  \w    -54.00 -26.00   0.50    0.05    -- -100.00  45.00 150.00   56
 10  \w    -33.00   1.00   0.50    0.05    --   45.30 -19.00 -60.00   68
 11  \w    -33.00  24.00   0.50    0.05    --   45.30 -19.00  60.00  114
 12  \w    -19.00  39.00   0.50    0.05    --   45.30 -37.00 -60.00  116
 13  \w    -30.00  39.00   0.50    0.05    --   45.30 -37.00-180.00  138
 14  \w     93.00 169.00   0.50    0.05    --  111.87  45.00-120.00  152
 15  \w     68.00 108.00   0.50    0.05    --   45.30 146.00 -43.00   80
 16  \w     91.00 116.00   0.50    0.05    --  111.87 146.00 -43.00   50
 17  \w     79.00 121.00   0.50    0.05    --  111.87 125.00 150.00   84
 18  \w     50.00  98.00   0.50    0.05    --  111.87 -77.00  60.00   96
 19  \w     42.00  67.00   0.50    0.05    --  111.87 -61.00  90.00   50
 20  \w     45.00 103.00   0.50    0.05    --  111.87 -77.00 -60.00  116
 21  \w     39.00  68.00   0.50    0.05    --  111.87 -61.00 -60.00   58
 22  \w     50.00  77.00   0.50    0.05    --  111.87 -77.00-120.00   54
 23  \w     50.00  84.00   0.50    0.05    --  111.87 -94.00-120.00   68
 24  \w     41.00  69.00   0.50    0.05    --  111.87-146.00 -94.00   56
 25  \w     72.00 101.00   0.50    0.05    --  111.87-146.00 -94.00   58
 26  \w     41.00  86.00   0.50    0.05    --  111.87-125.00 -30.00   90
 27  \w     41.00  79.00   0.50    0.05    --  111.87-125.00  71.00   76
 28  \w     84.00 110.00   0.50    0.05    --  111.87-125.00  71.00   52
 29  \w     43.00  97.00   0.50    0.05    --  111.87 -94.00  60.00  108
 30  \w     32.00  57.00   0.50    0.05    --   45.30-125.00  71.00   50
 31  \w     87.00 112.00   0.50    0.05    --  111.87-125.00 -90.00   50
 32  \w     44.00  69.00   0.50    0.05    --   45.30-146.00 -94.00   50
 33  \w   -169.00-100.00   0.50    0.05    -- -100.00 -61.00 150.00  138
 34  \w   -153.00 -82.00   0.50    0.05    -- -100.00-125.00  71.00  142
 35  \w   -111.00 -82.00   0.50    0.05    --  -45.30-146.00 -94.00   58
 36  \w   -137.00 -90.00   0.50    0.05    -- -100.00-146.00 -94.00   94
 37  \w   -169.00-138.00   0.50    0.05    -- -100.00-125.00  30.00   62
 38  \w   -174.00-140.00   0.50    0.05    -- -100.00 -94.00  30.00   68
 39  \w   -129.00 -88.00   0.50    0.05    -- -100.00 -94.00  30.00   82
 40  \w   -131.00-105.00   0.50    0.05    -- -100.00-125.00  30.00   52
 41  \w    -90.00 -19.00   0.50    0.05    --  -45.30 -77.00  90.00  142
 42  \w    -96.00 -70.00   0.50    0.05    --  -45.30 146.00 -43.00   52
 43  \w   -112.00 -71.00   0.50    0.05    -- -100.00 125.00 -90.00   82
 44  \w   -126.00 -91.00   0.50    0.05    -- -100.00 146.00 -43.00   70
 45  \w   -110.00 -85.00   0.50    0.05    -- -100.00 125.00  30.00   50
 46  \w   -111.00 -77.00   0.50    0.05    -- -100.00 125.00 150.00   68
 47  \w    -87.00 -48.00   0.50    0.05    --  -45.30 125.00 150.00   78
;
_diffrn_measurement_device 'four-circle diffractometer'
_diffrn_measurement_device_type 'ROD, Synergy Custom system, HyPix'
_diffrn_measurement_method '\w scans'
_diffrn_orient_matrix_type 'CrysAlisPro convention (1999,Acta A55,543-557)'
_diffrn_orient_matrix_UB_11 -0.0885797000
_diffrn_orient_matrix_UB_12 -0.1436744000
_diffrn_orient_matrix_UB_13 -0.0551828000
_diffrn_orient_matrix_UB_21 -0.0050791000
_diffrn_orient_matrix_UB_22 -0.0425941000
_diffrn_orient_matrix_UB_23 0.1472926000
_diffrn_orient_matrix_UB_31 -0.1491937000
_diffrn_orient_matrix_UB_32 0.0635817000
_diffrn_orient_matrix_UB_33 -0.0060433000
_diffrn_radiation_monochromator mirror
_diffrn_radiation_probe x-ray
_diffrn_radiation_type 'Cu K\a'
_diffrn_radiation_wavelength 1.54184
_diffrn_reflns_av_R_equivalents 0.0401
_diffrn_reflns_av_unetI/netI 0.0417
_diffrn_reflns_Laue_measured_fraction_full 0.985
_diffrn_reflns_Laue_measured_fraction_max 0.921
_diffrn_reflns_limit_h_max 9
_diffrn_reflns_limit_h_min -11
_diffrn_reflns_limit_k_max 12
_diffrn_reflns_limit_k_min -12
_diffrn_reflns_limit_l_max 12
_diffrn_reflns_limit_l_min -12
_diffrn_reflns_number 9347
_diffrn_reflns_point_group_measured_fraction_full 0.985
_diffrn_reflns_point_group_measured_fraction_max 0.921
_diffrn_reflns_theta_full 67.684
_diffrn_reflns_theta_max 77.077
_diffrn_reflns_theta_min 4.518
_diffrn_source 'Rotating-anode X-ray tube'
_diffrn_source_type 'Rigaku (Cu) X-ray Source'
_exptl_absorpt_coefficient_mu 0.870
_exptl_absorpt_correction_T_max 1.00000
_exptl_absorpt_correction_T_min 0.79403
_exptl_absorpt_correction_type multi-scan
_exptl_absorpt_process_details
;
CrysAlisPro 1.171.42.93a (Rigaku Oxford Diffraction, 2023)
Empirical absorption correction using spherical harmonics,
implemented in SCALE3 ABSPACK scaling algorithm.
;
_exptl_crystal_colour 'clear light yellow'
_exptl_crystal_colour_lustre clear
_exptl_crystal_colour_modifier light
_exptl_crystal_colour_primary yellow
_exptl_crystal_density_diffrn 1.349
_exptl_crystal_description plate
_exptl_crystal_F_000 356
_exptl_crystal_size_max 0.15
_exptl_crystal_size_mid 0.12
_exptl_crystal_size_min 0.06
_refine_diff_density_max 0.473
_refine_diff_density_min -0.368
_refine_diff_density_rms 0.051
_refine_ls_extinction_method none
_refine_ls_goodness_of_fit_ref 1.069
_refine_ls_hydrogen_treatment mixed
_refine_ls_matrix_type full
_refine_ls_number_parameters 231
_refine_ls_number_reflns 3298
_refine_ls_number_restraints 0
_refine_ls_restrained_S_all 1.069
_refine_ls_R_factor_all 0.0853
_refine_ls_R_factor_gt 0.0751
_refine_ls_shift/su_max 0.000
_refine_ls_shift/su_mean 0.000
_refine_ls_structure_factor_coef Fsqd
_refine_ls_weighting_details 'w=1/[\s^2^(Fo^2^)+(0.1151P)^2^+0.2840P] where P=(Fo^2^+2Fc^2^)/3'
_refine_ls_weighting_scheme calc
_refine_ls_wR_factor_gt 0.2156
_refine_ls_wR_factor_ref 0.2265
_reflns_Friedel_coverage 0.000
_reflns_number_gt 2592
_reflns_number_total 3298
_reflns_threshold_expression 'I > 2\s(I)'
_cod_data_source_file d6cc00502k2.cif
_cod_data_source_block jll-37-1_0527-2_auto
_cod_depositor_comments 'Adding full bibliography for 7135795--7135796.cif.'
_cod_database_code 7135795
_shelx_shelxl_version_number 2018/3
_shelx_space_group_comment
;
The symmetry employed for this shelxl refinement is uniquely defined
by the following loop, which should always be used as a source of
symmetry information in preference to the above space-group names.
They are only intended as comments.
;
_olex2_refinement_description
;
1. Fixed Uiso
 At 1.2 times of:
  All C(H) groups
 At 1.5 times of:
  All C(H,H,H) groups
2.a Ternary CH refined with riding coordinates:
 C19(H19)
2.b Aromatic/amide H refined with riding coordinates:
 C2(H2), C3(H3), C5(H5), C7(H7), C11(H11), C12(H12), C13(H13), C14(H14),
 C15(H15), C17(H17), C18(H18)
2.c Idealised Me refined as rotating group:
 C9(H9A,H9B,H9C)
;
_olex2_submission_special_instructions 'No special instructions were received'
_oxdiff_exptl_absorpt_empirical_details
;
Empirical correction (ABSPACK) includes:
- Absorption correction using spherical harmonics
- Frame scaling
;
_oxdiff_exptl_absorpt_empirical_full_max 2.993
_oxdiff_exptl_absorpt_empirical_full_min 0.403

loop_
_space_group_symop_operation_xyz
'x, y, z'
'-x, -y, -z'

loop_
_atom_site_label
_atom_site_type_symbol
_atom_site_fract_x
_atom_site_fract_y
_atom_site_fract_z
_atom_site_U_iso_or_equiv
_atom_site_adp_type
_atom_site_occupancy
_atom_site_site_symmetry_order
_atom_site_calc_flag
_atom_site_refinement_flags_posn
_atom_site_refinement_flags_adp
_atom_site_refinement_flags_occupancy
_atom_site_disorder_assembly
_atom_site_disorder_group
F1 F 0.7283(3) 0.7112(2) 0.33761(18) 0.0997(6) Uani 1 1 d . . . . .
F2 F 0.8818(2) 0.8348(2) 0.4989(2) 0.0971(6) Uani 1 1 d . . . . .
O1 O 0.8203(2) 0.6282(3) 0.9185(2) 0.0967(8) Uani 1 1 d . . . . .
O2 O 0.6152(3) 0.6492(4) 0.9965(3) 0.1390(14) Uani 1 1 d . . . . .
N1 N 0.6782(2) 0.4649(2) 0.6966(2) 0.0599(5) Uani 1 1 d . . . . .
N2 N 0.7604(2) 0.5253(2) 0.6088(2) 0.0648(6) Uani 1 1 d . . . . .
C1 C 0.5897(3) 0.5465(3) 0.7719(2) 0.0576(6) Uani 1 1 d . . . . .
C2 C 0.2421(5) 0.9098(5) 0.7268(4) 0.1066(13) Uani 1 1 d . . . . .
H2 H 0.232315 1.005185 0.717323 0.128 Uiso 1 1 calc R U . . .
C3 C 0.8089(4) 0.1137(4) 0.6889(4) 0.0866(9) Uani 1 1 d . . . . .
H3 H 0.861098 0.062260 0.636766 0.104 Uiso 1 1 calc R U . . .
C4 C 0.7053(3) 0.3272(3) 0.7331(2) 0.0580(6) Uani 1 1 d . . . . .
C5 C 0.2726(3) 0.6306(4) 0.7579(3) 0.0760(8) Uani 1 1 d . . . . .
H5 H 0.282863 0.535846 0.771235 0.091 Uiso 1 1 calc R U . . .
C6 C 0.5240(3) 0.6601(3) 0.6850(2) 0.0604(6) Uani 1 1 d . . . . .
C7 C 0.7594(4) 0.0539(3) 0.7990(4) 0.0859(9) Uani 1 1 d . . . . .
H7 H 0.777672 -0.037308 0.821230 0.103 Uiso 1 1 calc R U . . .
C8 C 0.6766(3) 0.6145(3) 0.9076(3) 0.0661(7) Uani 1 1 d . . . . .
C9 C 0.9086(4) 0.6985(6) 1.0444(4) 0.1153(15) Uani 1 1 d . . . . .
H9A H 1.009042 0.729016 1.030823 0.173 Uiso 1 1 calc R U . . .
H9B H 0.912417 0.633721 1.116621 0.173 Uiso 1 1 calc R U . . .
H9C H 0.862446 0.778860 1.068357 0.173 Uiso 1 1 calc R U . . .
C10 C 0.3881(3) 0.7165(3) 0.7168(3) 0.0643(6) Uani 1 1 d . . . . .
C11 C 0.6825(4) 0.1303(3) 0.8760(4) 0.0802(8) Uani 1 1 d . . . . .
H11 H 0.647619 0.090037 0.950045 0.096 Uiso 1 1 calc R U . . .
C12 C 0.5975(3) 0.7086(3) 0.5888(3) 0.0684(7) Uani 1 1 d . . . . .
H12 H 0.566676 0.784572 0.539140 0.082 Uiso 1 1 calc R U . . .
C13 C 0.3722(4) 0.8583(4) 0.7027(3) 0.0834(9) Uani 1 1 d . . . . .
H13 H 0.448705 0.919122 0.677015 0.100 Uiso 1 1 calc R U . . .
C14 C 0.7829(3) 0.2479(3) 0.6545(3) 0.0713(7) Uani 1 1 d . . . . .
H14 H 0.816518 0.286456 0.579143 0.086 Uiso 1 1 calc R U . . .
C15 C 0.1426(4) 0.6822(5) 0.7795(4) 0.0927(10) Uani 1 1 d . . . . .
H15 H 0.065125 0.621849 0.804285 0.111 Uiso 1 1 calc R U . . .
C16 C 0.7246(3) 0.6438(3) 0.5615(3) 0.0680(7) Uani 1 1 d . . . . .
C17 C 0.1279(5) 0.8221(5) 0.7643(4) 0.1064(13) Uani 1 1 d . . . . .
H17 H 0.040904 0.857541 0.779427 0.128 Uiso 1 1 calc R U . . .
C18 C 0.6565(3) 0.2669(3) 0.8443(3) 0.0682(7) Uani 1 1 d . . . . .
H18 H 0.605922 0.318167 0.898092 0.082 Uiso 1 1 calc R U . . .
C19 C 0.8180(4) 0.7009(3) 0.4616(3) 0.0806(8) Uani 1 1 d . . . . .
H19 H 0.895747 0.639909 0.452795 0.097 Uiso 1 1 calc R U . . .
H1 H 0.511(3) 0.477(3) 0.794(3) 0.059(7) Uiso 1 1 d . . . . .

loop_
_atom_site_aniso_label
_atom_site_aniso_U_11
_atom_site_aniso_U_22
_atom_site_aniso_U_33
_atom_site_aniso_U_23
_atom_site_aniso_U_13
_atom_site_aniso_U_12
F1 0.1311(16) 0.1094(14) 0.0556(10) 0.0034(9) 0.0179(10) 0.0019(12)
F2 0.1030(14) 0.0954(13) 0.0892(13) 0.0012(10) 0.0248(11) -0.0134(10)
O1 0.0588(11) 0.155(2) 0.0691(13) -0.0328(13) 0.0127(9) -0.0090(12)
O2 0.0819(16) 0.259(4) 0.0762(16) -0.059(2) 0.0052(12) 0.055(2)
N1 0.0570(11) 0.0700(12) 0.0547(11) -0.0029(9) 0.0138(9) 0.0118(9)
N2 0.0643(12) 0.0767(14) 0.0541(12) -0.0047(10) 0.0151(9) 0.0069(10)
C1 0.0502(12) 0.0691(14) 0.0543(13) -0.0025(11) 0.0108(10) 0.0096(10)
C2 0.121(3) 0.112(3) 0.100(3) 0.018(2) 0.019(2) 0.068(3)
C3 0.090(2) 0.0807(19) 0.091(2) -0.0151(17) 0.0140(17) 0.0286(16)
C4 0.0505(11) 0.0680(14) 0.0530(13) -0.0081(10) 0.0034(9) 0.0086(10)
C5 0.0606(15) 0.0901(19) 0.0783(19) -0.0053(15) 0.0132(13) 0.0160(13)
C6 0.0559(13) 0.0686(14) 0.0540(13) -0.0049(11) 0.0035(10) 0.0092(10)
C7 0.087(2) 0.0693(17) 0.099(2) 0.0007(16) 0.0064(18) 0.0195(15)
C8 0.0646(14) 0.0853(17) 0.0504(13) -0.0014(12) 0.0094(11) 0.0201(12)
C9 0.078(2) 0.179(4) 0.075(2) -0.032(2) 0.0035(17) -0.018(2)
C10 0.0570(13) 0.0804(16) 0.0536(13) -0.0043(11) 0.0000(10) 0.0182(12)
C11 0.0766(18) 0.0776(18) 0.085(2) 0.0083(15) 0.0104(15) 0.0081(14)
C12 0.0714(15) 0.0760(16) 0.0559(14) 0.0045(12) 0.0047(12) 0.0112(12)
C13 0.0837(19) 0.089(2) 0.082(2) 0.0082(16) 0.0128(15) 0.0318(16)
C14 0.0713(16) 0.0809(17) 0.0626(15) -0.0086(13) 0.0116(12) 0.0177(13)
C15 0.0644(17) 0.130(3) 0.088(2) 0.001(2) 0.0155(15) 0.0273(18)
C16 0.0672(15) 0.0812(17) 0.0552(14) -0.0021(12) 0.0131(11) 0.0059(12)
C17 0.088(2) 0.152(4) 0.091(2) 0.009(2) 0.0166(19) 0.063(3)
C18 0.0631(14) 0.0754(16) 0.0669(16) -0.0018(13) 0.0128(12) 0.0114(12)
C19 0.092(2) 0.0835(19) 0.0706(18) 0.0027(15) 0.0263(15) 0.0109(16)

loop_
_atom_type_symbol
_atom_type_description
_atom_type_scat_dispersion_real
_atom_type_scat_dispersion_imag
_atom_type_scat_source
C C 0.0181 0.0091 'International Tables Vol C Tables 4.2.6.8 and 6.1.1.4'
H H 0.0000 0.0000 'International Tables Vol C Tables 4.2.6.8 and 6.1.1.4'
F F 0.0727 0.0534 'International Tables Vol C Tables 4.2.6.8 and 6.1.1.4'
N N 0.0311 0.0180 'International Tables Vol C Tables 4.2.6.8 and 6.1.1.4'
O O 0.0492 0.0322 'International Tables Vol C Tables 4.2.6.8 and 6.1.1.4'

loop_
_geom_angle_atom_site_label_1
_geom_angle_atom_site_label_2
_geom_angle_atom_site_label_3
_geom_angle
_geom_angle_site_symmetry_1
_geom_angle_site_symmetry_3
_geom_angle_publ_flag
C8 O1 C9 116.7(2) . . ?
N2 N1 C1 121.9(2) . . ?
N2 N1 C4 116.25(19) . . ?
C4 N1 C1 120.7(2) . . ?
C16 N2 N1 117.0(2) . . ?
N1 C1 C6 110.5(2) . . ?
N1 C1 C8 114.31(19) . . ?
N1 C1 H1 104.8(15) . . ?
C6 C1 C8 109.0(2) . . ?
C6 C1 H1 111.8(15) . . ?
C8 C1 H1 106.4(16) . . ?
C13 C2 H2 119.6 . . ?
C17 C2 H2 119.6 . . ?
C17 C2 C13 120.9(4) . . ?
C7 C3 H3 119.4 . . ?
C14 C3 H3 119.4 . . ?
C14 C3 C7 121.2(3) . . ?
C14 C4 N1 119.6(2) . . ?
C18 C4 N1 121.7(2) . . ?
C18 C4 C14 118.6(2) . . ?
C10 C5 H5 119.2 . . ?
C15 C5 H5 119.2 . . ?
C15 C5 C10 121.6(3) . . ?
C10 C6 C1 118.8(2) . . ?
C12 C6 C1 117.3(2) . . ?
C12 C6 C10 123.8(2) . . ?
C3 C7 H7 120.4 . . ?
C3 C7 C11 119.3(3) . . ?
C11 C7 H7 120.4 . . ?
O1 C8 C1 114.6(2) . . ?
O2 C8 O1 123.2(3) . . ?
O2 C8 C1 122.1(3) . . ?
O1 C9 H9A 109.5 . . ?
O1 C9 H9B 109.5 . . ?
O1 C9 H9C 109.5 . . ?
H9A C9 H9B 109.5 . . ?
H9A C9 H9C 109.5 . . ?
H9B C9 H9C 109.5 . . ?
C5 C10 C6 122.0(3) . . ?
C5 C10 C13 117.9(3) . . ?
C13 C10 C6 120.1(3) . . ?
C7 C11 H11 119.7 . . ?
C7 C11 C18 120.6(3) . . ?
C18 C11 H11 119.7 . . ?
C6 C12 H12 120.0 . . ?
C6 C12 C16 120.0(3) . . ?
C16 C12 H12 120.0 . . ?
C2 C13 H13 120.0 . . ?
C10 C13 C2 120.1(4) . . ?
C10 C13 H13 120.0 . . ?
C3 C14 C4 120.0(3) . . ?
C3 C14 H14 120.0 . . ?
C4 C14 H14 120.0 . . ?
C5 C15 H15 120.1 . . ?
C17 C15 C5 119.8(4) . . ?
C17 C15 H15 120.1 . . ?
N2 C16 C12 124.1(3) . . ?
N2 C16 C19 113.5(2) . . ?
C12 C16 C19 122.1(3) . . ?
C2 C17 H17 120.2 . . ?
C15 C17 C2 119.7(3) . . ?
C15 C17 H17 120.2 . . ?
C4 C18 C11 120.3(3) . . ?
C4 C18 H18 119.8 . . ?
C11 C18 H18 119.8 . . ?
F1 C19 C16 109.9(3) . . ?
F1 C19 H19 110.3 . . ?
F2 C19 F1 104.7(3) . . ?
F2 C19 C16 111.2(2) . . ?
F2 C19 H19 110.3 . . ?
C16 C19 H19 110.3 . . ?

loop_
_geom_bond_atom_site_label_1
_geom_bond_atom_site_label_2
_geom_bond_distance
_geom_bond_site_symmetry_2
_geom_bond_publ_flag
F1 C19 1.365(4) . ?
F2 C19 1.353(4) . ?
O1 C8 1.282(3) . ?
O1 C9 1.460(4) . ?
O2 C8 1.187(3) . ?
N1 N2 1.349(3) . ?
N1 C1 1.465(3) . ?
N1 C4 1.410(3) . ?
N2 C16 1.291(4) . ?
C1 C6 1.515(4) . ?
C1 C8 1.524(4) . ?
C1 H1 0.98(3) . ?
C2 H2 0.9300 . ?
C2 C13 1.388(5) . ?
C2 C17 1.368(6) . ?
C3 H3 0.9300 . ?
C3 C7 1.372(5) . ?
C3 C14 1.370(5) . ?
C4 C14 1.403(3) . ?
C4 C18 1.381(4) . ?
C5 H5 0.9300 . ?
C5 C10 1.384(4) . ?
C5 C15 1.381(4) . ?
C6 C10 1.484(3) . ?
C6 C12 1.328(4) . ?
C7 H7 0.9300 . ?
C7 C11 1.374(5) . ?
C9 H9A 0.9600 . ?
C9 H9B 0.9600 . ?
C9 H9C 0.9600 . ?
C10 C13 1.386(4) . ?
C11 H11 0.9300 . ?
C11 C18 1.385(4) . ?
C12 H12 0.9300 . ?
C12 C16 1.434(4) . ?
C13 H13 0.9300 . ?
C14 H14 0.9300 . ?
C15 H15 0.9300 . ?
C15 C17 1.366(6) . ?
C16 C19 1.495(4) . ?
C17 H17 0.9300 . ?
C18 H18 0.9300 . ?
C19 H19 0.9800 . ?

loop_
_geom_torsion_atom_site_label_1
_geom_torsion_atom_site_label_2
_geom_torsion_atom_site_label_3
_geom_torsion_atom_site_label_4
_geom_torsion
_geom_torsion_site_symmetry_1
_geom_torsion_site_symmetry_2
_geom_torsion_site_symmetry_3
_geom_torsion_site_symmetry_4
_geom_torsion_publ_flag
N1 N2 C16 C12 -4.6(4) . . . . ?
N1 N2 C16 C19 -178.1(2) . . . . ?
N1 C1 C6 C10 156.8(2) . . . . ?
N1 C1 C6 C12 -26.8(3) . . . . ?
N1 C1 C8 O1 20.1(4) . . . . ?
N1 C1 C8 O2 -158.6(3) . . . . ?
N1 C4 C14 C3 -179.6(3) . . . . ?
N1 C4 C18 C11 178.8(2) . . . . ?
N2 N1 C1 C6 35.5(3) . . . . ?
N2 N1 C1 C8 -87.9(3) . . . . ?
N2 N1 C4 C14 -16.0(3) . . . . ?
N2 N1 C4 C18 164.5(2) . . . . ?
N2 C16 C19 F1 118.6(3) . . . . ?
N2 C16 C19 F2 -125.9(3) . . . . ?
C1 N1 N2 C16 -20.6(3) . . . . ?
C1 N1 C4 C14 176.3(2) . . . . ?
C1 N1 C4 C18 -3.2(3) . . . . ?
C1 C6 C10 C5 -38.2(3) . . . . ?
C1 C6 C10 C13 143.4(3) . . . . ?
C1 C6 C12 C16 6.2(4) . . . . ?
C3 C7 C11 C18 -0.8(5) . . . . ?
C4 N1 N2 C16 171.8(2) . . . . ?
C4 N1 C1 C6 -157.5(2) . . . . ?
C4 N1 C1 C8 79.1(3) . . . . ?
C5 C10 C13 C2 -1.3(5) . . . . ?
C5 C15 C17 C2 0.5(6) . . . . ?
C6 C1 C8 O1 -104.1(3) . . . . ?
C6 C1 C8 O2 77.2(4) . . . . ?
C6 C10 C13 C2 177.2(3) . . . . ?
C6 C12 C16 N2 11.6(4) . . . . ?
C6 C12 C16 C19 -175.4(3) . . . . ?
C7 C3 C14 C4 0.5(5) . . . . ?
C7 C11 C18 C4 1.2(4) . . . . ?
C8 C1 C6 C10 -76.8(3) . . . . ?
C8 C1 C6 C12 99.6(3) . . . . ?
C9 O1 C8 O2 -3.9(5) . . . . ?
C9 O1 C8 C1 177.4(3) . . . . ?
C10 C5 C15 C17 -2.0(5) . . . . ?
C10 C6 C12 C16 -177.5(2) . . . . ?
C12 C6 C10 C5 145.7(3) . . . . ?
C12 C6 C10 C13 -32.8(4) . . . . ?
C12 C16 C19 F1 -55.0(4) . . . . ?
C12 C16 C19 F2 60.5(4) . . . . ?
C13 C2 C17 C15 0.6(6) . . . . ?
C14 C3 C7 C11 -0.1(5) . . . . ?
C14 C4 C18 C11 -0.7(4) . . . . ?
C15 C5 C10 C6 -176.1(3) . . . . ?
C15 C5 C10 C13 2.4(4) . . . . ?
C17 C2 C13 C10 -0.2(6) . . . . ?
C18 C4 C14 C3 -0.1(4) . . . . ?
